data_4025239
loop_
_publ_author_name
'Stephen G. Davies'
'Christopher J. Goodwin'
'David Hepworth'
'Paul M. Roberts'
'James E. Thomson'

_publ_contact_author_address
;Department of Chemistry
Chemistry Research Laboratory
University of Oxford
Mansfield Road
Oxford
OX1 3TA
UK
;
_publ_contact_author_email steve.davies@chem.ox.ac.uk
_publ_contact_author_fax ' +44 1865 275633'
_publ_contact_author_name 'Stephen G. Davies'
_publ_contact_author_phone ' +44 1865 275695'
_publ_section_title
;
 On the Origins of Diastereoselectivity in the Alkylation of Enolates
 Derived from N-1-(1'-Naphthyl)ethyl-O-tert-butylhydroxamates: Chiral
 Weinreb Amide Equivalents
;
_journal_name_full 'Journal of Organic Chemistry'
_journal_page_first 1214
_journal_page_last 1227
_journal_paper_doi 10.1021/jo902499s
_journal_volume 75
_journal_year 2010
_chemical_formula_moiety 'C26 H31 N1 O2'
_chemical_formula_sum 'C26 H31 N O2'
_chemical_formula_weight 389.54
_space_group_IT_number 14
_symmetry_cell_setting monoclinic
_symmetry_Int_Tables_number 14
_symmetry_space_group_name_Hall '-P 2ybc'
_symmetry_space_group_name_H-M 'P 1 21/c 1'
_atom_sites_solution_hydrogens geom
_atom_sites_solution_primary direct
_audit_creation_date 23-01-07
_audit_creation_method byhand
_cell_angle_alpha 90
_cell_angle_beta 90.64(2)
_cell_angle_gamma 90
_cell_formula_units_Z 4
_cell_length_a 11.5977(9)
_cell_length_b 16.253(2)
_cell_length_c 11.883(4)
_cell_measurement_temperature 190
_cell_measurement_theta_min 0
_cell_volume 2239.8(8)
_computing_cell_refinement
;
CAD4 software 'DENZO' (Otwinowski & Minor, 1996)
;
_computing_data_collection
;
?
;
_computing_molecular_graphics
;
  CAMERON (Watkin, Prout & Pearce, 1996)
;
_computing_publication_material
;
CRYSTALS Issue 10 (Watkin, Prout, Carruthers & Betteridge, 1996)
;
_computing_structure_refinement
;
CRYSTALS Issue 10 (Watkin, Prout, Carruthers & Betteridge, 1996)
;
_computing_structure_solution 'SIR92 (Giacovazzo et al, 1992)'
_diffrn_ambient_temperature 190
_diffrn_measurement_device_type
;
Enraf-nonius CAD4
;
_diffrn_radiation_monochromator graphite
_diffrn_radiation_type 'Mo K\a'
_diffrn_radiation_wavelength 0.71073
_diffrn_reflns_number 4130
_diffrn_reflns_theta_max 24
_diffrn_reflns_theta_min 1
_diffrn_standards_decay_% 0
_diffrn_standards_interval_count 0
_diffrn_standards_interval_time 0
_diffrn_standards_number 0
_exptl_absorpt_coefficient_mu 0.067
_exptl_crystal_colour colourless
_exptl_crystal_description prism
_exptl_crystal_size_max 0.53
_exptl_crystal_size_mid 0.25
_exptl_crystal_size_min 0.12
_refine_ls_hydrogen_treatment noref
_refine_ls_matrix_type full
_refine_ls_number_reflns 2437
_refine_ls_R_factor_gt 0.049
_refine_ls_structure_factor_coef F
_refine_ls_wR_factor_ref 0.059
_reflns_number_total 3296
_reflns_threshold_expression >3.00\s(I)
_cod_data_source_file jo902499s_si_001.cif
_cod_data_source_block CRYSTALS_cif
_cod_original_cell_volume 2240(1)
_cod_original_sg_symbol_H-M 'P 21/c'
_cod_original_formula_sum 'C26 H31 N1 O2'
_cod_database_code 4025239

loop_
_symmetry_equiv_pos_as_xyz
x,y,z
-x,-y,-z
-x,y+1/2,-z+1/2
x,-y+1/2,z+1/2

loop_
_atom_site_label
_atom_site_fract_x
_atom_site_fract_y
_atom_site_fract_z
_atom_site_U_iso_or_equiv
_atom_site_occupancy
_atom_site_adp_type
O1 0.8808(1) -0.0894(1) 0.5755(1) 0.0483 1.0000 Uani
O2 0.9087(1) -0.10692(8) 0.8664(1) 0.0387 1.0000 Uani
N1 0.8549(1) -0.1112(1) 0.7590(1) 0.0378 1.0000 Uani
C1 1.1906(2) 0.0288(1) 0.7580(2) 0.0458 1.0000 Uani
C2 1.2346(2) 0.0014(2) 0.8603(2) 0.0565 1.0000 Uani
C3 1.3458(2) 0.0204(2) 0.8936(2) 0.0660 1.0000 Uani
C4 1.4141(2) 0.0683(2) 0.8258(3) 0.0693 1.0000 Uani
C5 1.3706(2) 0.0965(2) 0.7245(3) 0.0735 1.0000 Uani
C6 1.2607(2) 0.0764(2) 0.6909(2) 0.0608 1.0000 Uani
C7 1.0687(2) 0.0081(1) 0.7217(2) 0.0496 1.0000 Uani
C8 1.0523(2) -0.0825(1) 0.6902(2) 0.0414 1.0000 Uani
C9 1.1223(2) -0.1054(2) 0.5873(2) 0.0574 1.0000 Uani
C10 0.9248(2) -0.0956(1) 0.6690(2) 0.0376 1.0000 Uani
C11 0.9144(2) -0.1870(1) 0.9245(2) 0.0447 1.0000 Uani
C12 0.9648(2) -0.2535(1) 0.8511(2) 0.0575 1.0000 Uani
C13 0.7979(3) -0.2120(2) 0.9670(2) 0.0650 1.0000 Uani
C14 0.9953(3) -0.1663(2) 1.0218(2) 0.0625 1.0000 Uani
C15 0.7319(2) -0.0853(1) 0.7584(2) 0.0440 1.0000 Uani
C16 0.6572(2) -0.1444(2) 0.6909(2) 0.0591 1.0000 Uani
C17 0.7188(2) 0.0049(1) 0.7283(2) 0.0408 1.0000 Uani
C18 0.7603(2) 0.0643(2) 0.8061(2) 0.0514 1.0000 Uani
C19 0.7469(2) 0.1462(2) 0.7885(2) 0.0561 1.0000 Uani
C20 0.6901(2) 0.1755(2) 0.6905(2) 0.0518 1.0000 Uani
C21 0.6504(2) 0.1179(1) 0.6101(2) 0.0445 1.0000 Uani
C22 0.6667(2) 0.0326(1) 0.6316(2) 0.0461 1.0000 Uani
C23 0.5930(2) 0.1457(2) 0.5121(2) 0.0592 1.0000 Uani
C24 0.5744(3) 0.2273(2) 0.4961(3) 0.0707 1.0000 Uani
C25 0.6135(3) 0.2849(2) 0.5752(3) 0.0759 1.0000 Uani
C26 0.6705(3) 0.2601(2) 0.6705(3) 0.0693 1.0000 Uani
H21 1.1829 -0.0332 0.9123 0.0586 1.0000 Uiso
H31 1.3787 -0.0023 0.9676 0.0690 1.0000 Uiso
H41 1.4966 0.0828 0.8502 0.0731 1.0000 Uiso
H51 1.4207 0.1334 0.6746 0.0823 1.0000 Uiso
H61 1.2305 0.0955 0.6135 0.0626 1.0000 Uiso
H71 1.0133 0.0223 0.7853 0.0517 1.0000 Uiso
H72 1.0451 0.0434 0.6549 0.0517 1.0000 Uiso
H81 1.0797 -0.1205 0.7523 0.0426 1.0000 Uiso
H91 1.1131 -0.1659 0.5687 0.0627 1.0000 Uiso
H92 1.2074 -0.0950 0.6018 0.0627 1.0000 Uiso
H93 1.0976 -0.0724 0.5204 0.0627 1.0000 Uiso
H121 0.9677 -0.3078 0.8917 0.0580 1.0000 Uiso
H122 1.0457 -0.2386 0.8283 0.0580 1.0000 Uiso
H123 0.9169 -0.2607 0.7804 0.0580 1.0000 Uiso
H131 0.8005 -0.2676 1.0057 0.0704 1.0000 Uiso
H132 0.7657 -0.1708 1.0207 0.0704 1.0000 Uiso
H133 0.7402 -0.2176 0.9013 0.0704 1.0000 Uiso
H141 1.0109 -0.2151 1.0705 0.0714 1.0000 Uiso
H142 1.0734 -0.1472 0.9904 0.0714 1.0000 Uiso
H143 0.9645 -0.1203 1.0681 0.0714 1.0000 Uiso
H151 0.7035 -0.0900 0.8383 0.0465 1.0000 Uiso
H161 0.5737 -0.1270 0.6922 0.0630 1.0000 Uiso
H162 0.6620 -0.2021 0.7236 0.0630 1.0000 Uiso
H163 0.6827 -0.1469 0.6108 0.0630 1.0000 Uiso
H181 0.8021 0.0444 0.8778 0.0541 1.0000 Uiso
H191 0.7763 0.1868 0.8480 0.0595 1.0000 Uiso
H221 0.6380 -0.0090 0.5735 0.0477 1.0000 Uiso
H231 0.5657 0.1038 0.4531 0.0615 1.0000 Uiso
H241 0.5323 0.2466 0.4253 0.0755 1.0000 Uiso
H251 0.5985 0.3470 0.5616 0.0827 1.0000 Uiso
H261 0.6996 0.3035 0.7277 0.0723 1.0000 Uiso

loop_
_atom_site_aniso_label
_atom_site_aniso_U_11
_atom_site_aniso_U_22
_atom_site_aniso_U_33
_atom_site_aniso_U_23
_atom_site_aniso_U_13
_atom_site_aniso_U_12
O1 0.0547(9) 0.070(1) 0.0301(8) 0.0014(7) -0.0059(7) -0.0021(8)
O2 0.0520(8) 0.0422(8) 0.0278(7) 0.0026(6) -0.0082(6) 0.0004(6)
N1 0.0415(9) 0.049(1) 0.0277(9) 0.0034(7) -0.0055(7) -0.0000(8)
C1 0.045(1) 0.045(1) 0.047(1) -0.006(1) 0.000(1) 0.002(1)
C2 0.059(1) 0.061(2) 0.052(1) 0.000(1) -0.006(1) -0.009(1)
C3 0.067(2) 0.074(2) 0.065(2) -0.009(1) -0.020(1) 0.002(1)
C4 0.040(1) 0.082(2) 0.105(2) -0.015(2) -0.008(1) -0.003(1)
C5 0.051(2) 0.094(2) 0.092(2) 0.016(2) 0.011(2) -0.013(1)
C6 0.053(1) 0.070(2) 0.063(2) 0.011(1) 0.004(1) -0.002(1)
C7 0.044(1) 0.052(1) 0.055(1) -0.004(1) -0.004(1) 0.001(1)
C8 0.043(1) 0.045(1) 0.037(1) 0.0030(9) -0.0005(9) 0.0007(9)
C9 0.054(1) 0.071(2) 0.053(1) -0.012(1) 0.010(1) 0.002(1)
C10 0.045(1) 0.039(1) 0.030(1) 0.0003(8) -0.0041(9) 0.0008(9)
C11 0.064(1) 0.044(1) 0.033(1) 0.0066(9) -0.003(1) 0.005(1)
C12 0.085(2) 0.046(1) 0.050(1) 0.005(1) 0.003(1) 0.008(1)
C13 0.085(2) 0.058(2) 0.068(2) 0.022(1) 0.018(2) 0.002(1)
C14 0.111(2) 0.066(2) 0.041(1) 0.007(1) -0.028(1) 0.005(2)
C15 0.039(1) 0.052(1) 0.043(1) 0.004(1) -0.0005(9) -0.001(1)
C16 0.050(1) 0.061(2) 0.072(2) 0.002(1) -0.011(1) -0.009(1)
C17 0.033(1) 0.056(1) 0.037(1) 0.0018(9) -0.0018(9) 0.0027(9)
C18 0.052(1) 0.059(1) 0.046(1) -0.002(1) -0.009(1) 0.003(1)
C19 0.058(1) 0.061(2) 0.055(1) -0.011(1) -0.014(1) 0.000(1)
C20 0.044(1) 0.058(1) 0.055(1) 0.000(1) 0.001(1) -0.001(1)
C21 0.038(1) 0.058(1) 0.040(1) 0.001(1) 0.0014(9) 0.002(1)
C22 0.044(1) 0.059(1) 0.038(1) -0.003(1) -0.002(1) 0.001(1)
C23 0.061(2) 0.069(2) 0.051(1) 0.011(1) -0.006(1) 0.002(1)
C24 0.077(2) 0.079(2) 0.069(2) 0.026(2) -0.012(1) 0.001(2)
C25 0.086(2) 0.058(2) 0.096(2) 0.021(2) -0.009(2) 0.005(2)
C26 0.074(2) 0.054(2) 0.084(2) 0.002(1) -0.008(2) -0.002(1)

loop_
_atom_type_symbol
_atom_type_scat_dispersion_real
_atom_type_scat_dispersion_imag
_atom_type_scat_Cromer_Mann_a1
_atom_type_scat_Cromer_Mann_b1
_atom_type_scat_Cromer_Mann_a2
_atom_type_scat_Cromer_Mann_b2
_atom_type_scat_Cromer_Mann_a3
_atom_type_scat_Cromer_Mann_b3
_atom_type_scat_Cromer_Mann_a4
_atom_type_scat_Cromer_Mann_b4
_atom_type_scat_Cromer_Mann_c
_atom_type_scat_source
'C   ' 0.0020 0.0020 2.3100 20.8439 1.0200 10.2075 1.5886 0.5687 0.8650 51.6512 0.2156 International_Tables_Vol_IV_Table_2.2B
'H   ' 0.0000 0.0000 0.4930 10.5109 0.3229 26.1257 0.1402 3.1424 0.0408 57.7997 0.0030 International_Tables_Vol_IV_Table_2.2B
'N   ' 0.0040 0.0030 12.2126 0.0057 3.1322 9.8933 2.0125 28.9975 1.1663 0.5826 -11.5290 International_Tables_Vol_IV_Table_2.2B
'O   ' 0.0080 0.0060 3.0485 13.2771 2.2868 5.7011 1.5463 0.3239 0.8670 32.9089 0.2508 International_Tables_Vol_IV_Table_2.2B

loop_
_geom_angle_atom_site_label_1
_geom_angle_site_symmetry_1
_geom_angle_atom_site_label_2
_geom_angle_site_symmetry_2
_geom_angle_atom_site_label_3
_geom_angle_site_symmetry_3
_geom_angle
_geom_angle_publ_flag
N1 . O2 . C11 . 113.3(1) yes
O2 . N1 . C10 . 115.8(2) yes
O2 . N1 . C15 . 113.8(1) yes
C10 . N1 . C15 . 121.2(2) yes
C2 . C1 . C6 . 118.3(2) yes
C2 . C1 . C7 . 120.8(2) yes
C6 . C1 . C7 . 121.0(2) yes
C1 . C2 . C3 . 120.8(2) yes
C2 . C3 . C4 . 120.1(3) yes
C3 . C4 . C5 . 119.4(2) yes
C4 . C5 . C6 . 120.3(3) yes
C1 . C6 . C5 . 121.1(3) yes
C1 . C7 . C8 . 113.4(2) yes
C7 . C8 . C9 . 111.4(2) yes
C7 . C8 . C10 . 107.1(2) yes
C9 . C8 . C10 . 111.2(2) yes
O1 . C10 . N1 . 118.7(2) yes
O1 . C10 . C8 . 122.5(2) yes
N1 . C10 . C8 . 118.8(2) yes
O2 . C11 . C12 . 112.1(2) yes
O2 . C11 . C13 . 111.1(2) yes
C12 . C11 . C13 . 110.9(2) yes
O2 . C11 . C14 . 100.6(2) yes
C12 . C11 . C14 . 111.0(2) yes
C13 . C11 . C14 . 110.8(2) yes
N1 . C15 . C16 . 111.4(2) yes
N1 . C15 . C17 . 111.6(2) yes
C16 . C15 . C17 . 115.6(2) yes
C15 . C17 . C18 . 118.2(2) yes
C15 . C17 . C22 . 124.0(2) yes
C18 . C17 . C22 . 117.8(2) yes
C17 . C18 . C19 . 122.0(2) yes
C18 . C19 . C20 . 120.6(2) yes
C19 . C20 . C21 . 118.7(2) yes
C19 . C20 . C26 . 122.6(2) yes
C21 . C20 . C26 . 118.7(2) yes
C20 . C21 . C22 . 118.8(2) yes
C20 . C21 . C23 . 119.7(2) yes
C22 . C21 . C23 . 121.5(2) yes
C17 . C22 . C21 . 122.0(2) yes
C21 . C23 . C24 . 120.1(3) yes
C23 . C24 . C25 . 120.7(3) yes
C24 . C25 . C26 . 120.7(3) yes
C20 . C26 . C25 . 120.2(3) yes

loop_
_geom_bond_atom_site_label_1
_geom_bond_site_symmetry_1
_geom_bond_atom_site_label_2
_geom_bond_site_symmetry_2
_geom_bond_distance
_geom_bond_publ_flag
O1 . C10 . 1.222(2) yes
O2 . N1 . 1.417(2) yes
O2 . C11 . 1.475(2) yes
N1 . C10 . 1.372(3) yes
N1 . C15 . 1.487(3) yes
C1 . C2 . 1.387(3) yes
C1 . C6 . 1.381(3) yes
C1 . C7 . 1.512(3) yes
C2 . C3 . 1.380(4) yes
C3 . C4 . 1.377(4) yes
C4 . C5 . 1.379(5) yes
C5 . C6 . 1.371(4) yes
C7 . C8 . 1.531(3) yes
C8 . C9 . 1.522(3) yes
C8 . C10 . 1.513(3) yes
C11 . C12 . 1.511(3) yes
C11 . C13 . 1.503(4) yes
C11 . C14 . 1.519(3) yes
C15 . C16 . 1.516(3) yes
C15 . C17 . 1.516(3) yes
C17 . C18 . 1.417(3) yes
C17 . C22 . 1.368(3) yes
C18 . C19 . 1.357(4) yes
C19 . C20 . 1.413(3) yes
C20 . C21 . 1.412(3) yes
C20 . C26 . 1.414(4) yes
C21 . C22 . 1.422(3) yes
C21 . C23 . 1.409(3) yes
C23 . C24 . 1.357(4) yes
C24 . C25 . 1.399(5) yes
C25 . C26 . 1.365(4) yes
